data_7717663
loop_
_publ_author_name
'Hashimoto, Hisako'
'Matsuo, Satomi'
'Odagiri, Yuto'
'Tobita, Hiromi'

_publ_section_title
;
 Hydrogen-bridged bis(silylene) complex as platform for small molecule
 activation via adjacent metal&#x30FC;ligand cooperation
;
_journal_name_full 'Dalton Transactions'
_journal_paper_doi 10.1039/D4DT03226H
_journal_year 2025
_chemical_formula_moiety 'C23 H38 O3 Si2 W, C7 H8'
_chemical_formula_sum 'C30 H46 O3 Si2 W'
_chemical_formula_weight 694.70
_space_group_crystal_system monoclinic
_space_group_IT_number 14
_space_group_name_Hall '-P 2yn'
_space_group_name_H-M_alt 'P 1 21/n 1'
_atom_sites_solution_hydrogens mixed
_atom_sites_solution_primary direct
_atom_sites_solution_secondary difmap
_audit_creation_method SHELXL-2018/3
_audit_update_record
;
2024-11-18 deposited with the CCDC.	2024-12-10 downloaded from the CCDC.
;
_cell_angle_alpha 90
_cell_angle_beta 104.0881(6)
_cell_angle_gamma 90
_cell_formula_units_Z 4
_cell_length_a 13.6063(3)
_cell_length_b 16.0363(4)
_cell_length_c 14.7843(3)
_cell_measurement_reflns_used 18529
_cell_measurement_temperature 140(2)
_cell_measurement_theta_max 27.47
_cell_measurement_theta_min 1.42
_cell_volume 3128.83(12)
_computing_cell_refinement PROCESS-AUTO
_computing_data_collection PROCESS-AUTO
_computing_data_reduction 'teXsan Ver.1.11'
_computing_molecular_graphics 'Yadokari-XG2009(Wakita, Nemoto et al.,2009)'
_computing_publication_material 'Yadokari-XG2009(Wakita, Nemoto et al.,2009)'
_computing_structure_refinement
;
'SHELXL-97 (Sheldrick, 1997)', 'SHELXL-2018/3 (Sheldrick, 2018)'
;
_computing_structure_solution 'SHELXS-97 (Sheldrick, 1990)'
_diffrn_ambient_temperature 140(2)
_diffrn_detector_area_resol_mean 10.00
_diffrn_measured_fraction_theta_full 0.987
_diffrn_measured_fraction_theta_max 0.974
_diffrn_measurement_device_type 'Rigaku RAXIS-RAPID Imaging Plate'
_diffrn_measurement_method \w
_diffrn_radiation_monochromator graphite
_diffrn_radiation_source 'rotating-anode X-ray tube'
_diffrn_radiation_type MoK\a
_diffrn_radiation_wavelength 0.71073
_diffrn_reflns_av_R_equivalents 0.0602
_diffrn_reflns_av_unetI/netI 0.0349
_diffrn_reflns_Laue_measured_fraction_full 0.987
_diffrn_reflns_Laue_measured_fraction_max 0.974
_diffrn_reflns_limit_h_max 17
_diffrn_reflns_limit_h_min -17
_diffrn_reflns_limit_k_max 20
_diffrn_reflns_limit_k_min -20
_diffrn_reflns_limit_l_max 19
_diffrn_reflns_limit_l_min -17
_diffrn_reflns_number 28817
_diffrn_reflns_point_group_measured_fraction_full 0.987
_diffrn_reflns_point_group_measured_fraction_max 0.974
_diffrn_reflns_theta_full 25.240
_diffrn_reflns_theta_max 27.474
_diffrn_reflns_theta_min 1.905
_exptl_absorpt_coefficient_mu 3.796
_exptl_absorpt_correction_T_max 0.5324
_exptl_absorpt_correction_T_min 0.4756
_exptl_absorpt_correction_type numerical
_exptl_absorpt_process_details 'NUMABS (Higashi, 1999)'
_exptl_crystal_colour 'pale yellow'
_exptl_crystal_density_diffrn 1.475
_exptl_crystal_density_method 'not measured'
_exptl_crystal_description block
_exptl_crystal_F_000 1408
_exptl_crystal_size_max 0.23
_exptl_crystal_size_mid 0.20
_exptl_crystal_size_min 0.19
_refine_diff_density_max 1.556
_refine_diff_density_min -1.085
_refine_diff_density_rms 0.135
_refine_ls_extinction_method none
_refine_ls_goodness_of_fit_ref 1.151
_refine_ls_hydrogen_treatment mixed
_refine_ls_matrix_type full
_refine_ls_number_parameters 308
_refine_ls_number_reflns 6990
_refine_ls_number_restraints 0
_refine_ls_restrained_S_all 1.151
_refine_ls_R_factor_all 0.0453
_refine_ls_R_factor_gt 0.0376
_refine_ls_shift/su_max 0.002
_refine_ls_shift/su_mean 0.000
_refine_ls_structure_factor_coef Fsqd
_refine_ls_weighting_details 'w=1/[\s^2^(Fo^2^)+(0.0217P)^2^+12.6164P] where P=(Fo^2^+2Fc^2^)/3'
_refine_ls_weighting_scheme calc
_refine_ls_wR_factor_gt 0.0797
_refine_ls_wR_factor_ref 0.0825
_reflns_Friedel_coverage 0.000
_reflns_number_gt 6228
_reflns_number_total 6990
_reflns_threshold_expression 'I > 2\s(I)'
_cod_data_source_file d4dt03226h2.cif
_cod_data_source_block mstuo04
_cod_original_sg_symbol_H-M 'P 21/n'
_cod_database_code 7717663
_shelx_shelxl_version_number 2018/3
_shelx_space_group_comment
;
The symmetry employed for this shelxl refinement is uniquely defined
by the following loop, which should always be used as a source of
symmetry information in preference to the above space-group names.
They are only intended as comments.
;
_shelx_estimated_absorpt_t_min 0.476
_shelx_estimated_absorpt_t_max 0.532

loop_
_space_group_symop_operation_xyz
'x, y, z'
'-x+1/2, y+1/2, -z+1/2'
'-x, -y, -z'
'x-1/2, -y-1/2, z-1/2'

loop_
_atom_site_label
_atom_site_type_symbol
_atom_site_fract_x
_atom_site_fract_y
_atom_site_fract_z
_atom_site_U_iso_or_equiv
_atom_site_adp_type
_atom_site_occupancy
_atom_site_site_symmetry_order
_atom_site_calc_flag
_atom_site_refinement_flags_posn
_atom_site_refinement_flags_adp
_atom_site_refinement_flags_occupancy
_atom_site_disorder_assembly
_atom_site_disorder_group
W1 W 0.22958(2) 0.25739(2) 0.93519(2) 0.01769(6) Uani 1 1 d . . . . .
C1 C 0.2907(4) 0.3605(3) 0.9926(3) 0.0250(9) Uani 1 1 d . . . . .
C2 C 0.3013(4) 0.2157(3) 1.0569(3) 0.0254(9) Uani 1 1 d . . . . .
O1 O 0.3177(3) 0.4230(2) 1.0303(3) 0.0367(8) Uani 1 1 d . . . . .
O2 O 0.3390(3) 0.1926(2) 1.1323(2) 0.0370(9) Uani 1 1 d . . . . .
C3 C 0.0801(3) 0.2225(3) 0.8188(3) 0.0232(9) Uani 1 1 d . . . . .
C4 C 0.0738(3) 0.3090(3) 0.8431(3) 0.0244(9) Uani 1 1 d . . . . .
C5 C 0.0703(3) 0.3126(3) 0.9380(4) 0.0277(10) Uani 1 1 d . . . . .
C6 C 0.0742(4) 0.2303(3) 0.9736(3) 0.0290(10) Uani 1 1 d . . . . .
C7 C 0.0793(3) 0.1739(3) 0.8994(3) 0.0239(9) Uani 1 1 d . . . . .
C8 C 0.0677(4) 0.1884(3) 0.7219(3) 0.0306(10) Uani 1 1 d . . . . .
H1 H 0.072437 0.234084 0.679108 0.046 Uiso 1 1 calc R U . . .
H2 H 0.001292 0.161478 0.701663 0.046 Uiso 1 1 calc R U . . .
H3 H 0.121127 0.147511 0.721798 0.046 Uiso 1 1 calc R U . . .
C9 C 0.0566(4) 0.3814(3) 0.7772(4) 0.0321(11) Uani 1 1 d . . . . .
H4 H 0.095079 0.429666 0.807481 0.048 Uiso 1 1 calc R U . . .
H5 H -0.015736 0.395094 0.759717 0.048 Uiso 1 1 calc R U . . .
H6 H 0.079237 0.366713 0.721141 0.048 Uiso 1 1 calc R U . . .
C10 C 0.0549(4) 0.3900(4) 0.9902(4) 0.0419(13) Uani 1 1 d . . . . .
H7 H -0.017149 0.395969 0.988783 0.063 Uiso 1 1 calc R U . . .
H8 H 0.077552 0.438784 0.960861 0.063 Uiso 1 1 calc R U . . .
H9 H 0.094237 0.385726 1.055060 0.063 Uiso 1 1 calc R U . . .
C11 C 0.0642(4) 0.2051(4) 1.0688(4) 0.0436(14) Uani 1 1 d . . . A 2
H10 H -0.007626 0.197871 1.067672 0.065 Uiso 1 1 calc R U . A 2
H11 H 0.093378 0.248589 1.114004 0.065 Uiso 1 1 calc R U . A 2
H12 H 0.100247 0.152512 1.086923 0.065 Uiso 1 1 calc R U . A 2
C12 C 0.0647(4) 0.0808(3) 0.9013(4) 0.0340(11) Uani 1 1 d . . . . .
H13 H 0.086243 0.055252 0.849052 0.051 Uiso 1 1 calc R U . . .
H14 H -0.007024 0.068336 0.895868 0.051 Uiso 1 1 calc R U . . .
H15 H 0.105370 0.058227 0.960179 0.051 Uiso 1 1 calc R U . . .
Si1 Si 0.34198(9) 0.29782(7) 0.82938(8) 0.0199(2) Uani 1 1 d . . . . .
Si2 Si 0.35000(9) 0.14769(7) 0.90751(8) 0.0203(2) Uani 1 1 d . . . . .
O3 O 0.3948(3) 0.19556(19) 0.8137(2) 0.0247(7) Uani 1 1 d . . . . .
C13 C 0.2816(4) 0.3254(3) 0.7048(3) 0.0321(11) Uani 1 1 d . . . . .
H16 H 0.234290 0.281192 0.676520 0.048 Uiso 1 1 calc R U . . .
H17 H 0.334226 0.331145 0.670215 0.048 Uiso 1 1 calc R U . . .
H18 H 0.244841 0.378169 0.702625 0.048 Uiso 1 1 calc R U . . .
C14 C 0.4616(4) 0.3661(3) 0.8629(3) 0.0262(10) Uani 1 1 d . . . . .
C15 C 0.4278(4) 0.4578(3) 0.8581(4) 0.0323(11) Uani 1 1 d . . . . .
H19 H 0.487690 0.493939 0.872621 0.048 Uiso 1 1 calc R U . . .
H20 H 0.387151 0.467539 0.903417 0.048 Uiso 1 1 calc R U . . .
H21 H 0.387192 0.470307 0.795223 0.048 Uiso 1 1 calc R U . . .
C16 C 0.5314(4) 0.3564(4) 0.7960(4) 0.0402(13) Uani 1 1 d . . . . .
H22 H 0.552594 0.298011 0.795281 0.060 Uiso 1 1 calc R U . . .
H23 H 0.591330 0.391799 0.817091 0.060 Uiso 1 1 calc R U . . .
H24 H 0.494913 0.373105 0.733052 0.060 Uiso 1 1 calc R U . . .
C17 C 0.5260(4) 0.3474(3) 0.9617(4) 0.0348(11) Uani 1 1 d . . . . .
H25 H 0.483855 0.352518 1.006542 0.052 Uiso 1 1 calc R U . . .
H26 H 0.582269 0.387152 0.977710 0.052 Uiso 1 1 calc R U . . .
H27 H 0.552971 0.290553 0.963775 0.052 Uiso 1 1 calc R U . . .
C18 C 0.3012(4) 0.0440(3) 0.8580(3) 0.0278(10) Uani 1 1 d . . . . .
H28 H 0.355757 0.013180 0.840214 0.042 Uiso 1 1 calc R U . . .
H29 H 0.245173 0.052451 0.802850 0.042 Uiso 1 1 calc R U . . .
H30 H 0.277016 0.012243 0.904889 0.042 Uiso 1 1 calc R U . . .
C19 C 0.4706(4) 0.1202(3) 0.9958(4) 0.0317(11) Uani 1 1 d . . . . .
H31 H 0.506236 0.171486 1.020881 0.048 Uiso 1 1 calc R U . . .
H32 H 0.513974 0.086757 0.965842 0.048 Uiso 1 1 calc R U . . .
H33 H 0.454331 0.088170 1.046716 0.048 Uiso 1 1 calc R U . . .
C20 C 0.4345(4) 0.1639(3) 0.7359(4) 0.0289(10) Uani 1 1 d . . . . .
H34 H 0.454(3) 0.217(3) 0.709(3) 0.012(11) Uiso 1 1 d . . . . .
C21 C 0.3554(4) 0.1213(3) 0.6675(3) 0.0296(10) Uani 1 1 d . . . . .
C22 C 0.2977(4) 0.0869(4) 0.6074(4) 0.0395(12) Uani 1 1 d . . . . .
H35 H 0.250899 0.058966 0.558554 0.047 Uiso 1 1 calc R U . . .
C23 C 0.5261(4) 0.1088(4) 0.7718(4) 0.0391(12) Uani 1 1 d . . . . .
H36 H 0.552570 0.089853 0.719243 0.059 Uiso 1 1 calc R U . . .
H37 H 0.506516 0.060436 0.803842 0.059 Uiso 1 1 calc R U . . .
H38 H 0.578636 0.140549 0.815370 0.059 Uiso 1 1 calc R U . . .
C24 C 0.2941(8) 0.3318(6) 0.3690(7) 0.084(3) Uiso 1 1 d . . . . .
C25 C 0.2723(5) 0.3979(4) 0.4289(5) 0.0556(17) Uiso 1 1 d . . . . .
H39 H 0.268207 0.386855 0.490996 0.067 Uiso 1 1 calc R U . . .
C26 C 0.2584(6) 0.4734(5) 0.3936(5) 0.0597(18) Uiso 1 1 d . . . . .
H40 H 0.241888 0.515729 0.432318 0.072 Uiso 1 1 calc R U . . .
C27 C 0.2655(8) 0.4976(7) 0.3037(7) 0.089(3) Uiso 1 1 d . . . . .
H41 H 0.255797 0.553158 0.281119 0.107 Uiso 1 1 calc R U . . .
C28 C 0.2870(8) 0.4353(7) 0.2550(8) 0.097(3) Uiso 1 1 d . . . . .
H42 H 0.294514 0.448833 0.194540 0.117 Uiso 1 1 calc R U . . .
C29 C 0.2993(6) 0.3582(5) 0.2781(6) 0.0638(19) Uiso 1 1 d . . . . .
H43 H 0.311882 0.318538 0.234503 0.077 Uiso 1 1 calc R U . . .
C30 C 0.3037(12) 0.2524(9) 0.4022(12) 0.148(6) Uiso 1 1 d . . . . .
H44 H 0.287849 0.213150 0.349866 0.222 Uiso 1 1 calc R U . . .
H45 H 0.256737 0.243604 0.442166 0.222 Uiso 1 1 calc R U . . .
H46 H 0.373326 0.243223 0.438521 0.222 Uiso 1 1 calc R U . . .

loop_
_atom_site_aniso_label
_atom_site_aniso_U_11
_atom_site_aniso_U_22
_atom_site_aniso_U_33
_atom_site_aniso_U_23
_atom_site_aniso_U_13
_atom_site_aniso_U_12
W1 0.01951(9) 0.01862(9) 0.01516(9) -0.00060(6) 0.00465(6) 0.00122(6)
C1 0.027(2) 0.026(2) 0.023(2) -0.0023(17) 0.0081(19) -0.0010(18)
C2 0.028(2) 0.028(2) 0.021(2) -0.0020(17) 0.0054(19) 0.0009(18)
O1 0.045(2) 0.0290(18) 0.039(2) -0.0116(15) 0.0160(18) -0.0056(15)
O2 0.046(2) 0.044(2) 0.0184(17) 0.0025(15) 0.0034(16) 0.0052(17)
C3 0.019(2) 0.026(2) 0.024(2) -0.0005(17) 0.0036(18) -0.0020(16)
C4 0.020(2) 0.024(2) 0.029(2) 0.0010(18) 0.0037(19) 0.0006(16)
C5 0.020(2) 0.033(2) 0.031(3) -0.006(2) 0.008(2) 0.0033(18)
C6 0.021(2) 0.040(3) 0.028(2) 0.003(2) 0.010(2) 0.0011(19)
C7 0.016(2) 0.032(2) 0.023(2) 0.0012(18) 0.0026(18) -0.0031(17)
C8 0.032(3) 0.031(2) 0.026(2) -0.0052(19) 0.001(2) -0.005(2)
C9 0.029(2) 0.024(2) 0.037(3) 0.005(2) -0.004(2) 0.0022(18)
C10 0.037(3) 0.042(3) 0.049(3) -0.017(3) 0.016(3) 0.006(2)
C11 0.036(3) 0.068(4) 0.034(3) 0.004(3) 0.022(3) 0.002(3)
C12 0.028(3) 0.028(2) 0.046(3) 0.008(2) 0.009(2) -0.0024(19)
Si1 0.0231(6) 0.0196(5) 0.0182(6) -0.0012(4) 0.0075(5) -0.0005(4)
Si2 0.0225(6) 0.0192(5) 0.0194(6) -0.0013(4) 0.0055(5) 0.0015(4)
O3 0.0319(17) 0.0222(15) 0.0236(16) -0.0035(12) 0.0137(14) -0.0009(13)
C13 0.040(3) 0.034(3) 0.022(2) 0.0048(19) 0.007(2) -0.002(2)
C14 0.028(2) 0.023(2) 0.029(2) -0.0037(18) 0.010(2) -0.0027(17)
C15 0.037(3) 0.022(2) 0.038(3) -0.0012(19) 0.008(2) -0.0051(19)
C16 0.034(3) 0.040(3) 0.052(4) -0.013(3) 0.022(3) -0.013(2)
C17 0.027(2) 0.034(3) 0.040(3) -0.001(2) 0.001(2) -0.003(2)
C18 0.035(3) 0.022(2) 0.028(2) -0.0022(18) 0.010(2) -0.0016(18)
C19 0.028(2) 0.032(2) 0.032(3) 0.000(2) 0.000(2) 0.0068(19)
C20 0.034(3) 0.030(2) 0.028(2) -0.0054(19) 0.016(2) -0.0001(19)
C21 0.036(3) 0.029(2) 0.027(2) -0.0012(19) 0.014(2) 0.005(2)
C22 0.036(3) 0.046(3) 0.034(3) -0.004(2) 0.004(2) -0.001(2)
C23 0.032(3) 0.042(3) 0.045(3) -0.009(2) 0.014(3) -0.001(2)

loop_
_atom_type_symbol
_atom_type_description
_atom_type_scat_dispersion_real
_atom_type_scat_dispersion_imag
_atom_type_scat_source
C C 0.0033 0.0016 'International Tables Vol C Tables 4.2.6.8 and 6.1.1.4'
H H 0.0000 0.0000 'International Tables Vol C Tables 4.2.6.8 and 6.1.1.4'
O O 0.0106 0.0060 'International Tables Vol C Tables 4.2.6.8 and 6.1.1.4'
W W -0.8490 6.8722 'International Tables Vol C Tables 4.2.6.8 and 6.1.1.4'
Si Si 0.0817 0.0704 'International Tables Vol C Tables 4.2.6.8 and 6.1.1.4'

loop_
_geom_angle_atom_site_label_1
_geom_angle_atom_site_label_2
_geom_angle_atom_site_label_3
_geom_angle
_geom_angle_site_symmetry_1
_geom_angle_site_symmetry_3
_geom_angle_publ_flag
C2 W1 C1 79.9(2) . . ?
C2 W1 C5 111.75(19) . . ?
C1 W1 C5 88.28(18) . . ?
C2 W1 C6 89.51(19) . . ?
C1 W1 C6 111.31(18) . . ?
C5 W1 C6 35.03(17) . . ?
C2 W1 C4 145.91(18) . . ?
C1 W1 C4 100.41(18) . . ?
C5 W1 C4 34.90(17) . . ?
C6 W1 C4 58.29(16) . . ?
C2 W1 C3 137.19(18) . . ?
C1 W1 C3 135.25(18) . . ?
C5 W1 C3 58.28(16) . . ?
C6 W1 C3 58.32(16) . . ?
C4 W1 C3 35.23(15) . . ?
C2 W1 C7 102.78(18) . . ?
C1 W1 C7 145.23(17) . . ?
C5 W1 C7 58.20(16) . . ?
C6 W1 C7 35.17(16) . . ?
C4 W1 C7 58.17(15) . . ?
C3 W1 C7 34.74(15) . . ?
C2 W1 Si2 73.05(14) . . ?
C1 W1 Si2 116.12(14) . . ?
C5 W1 Si2 155.51(12) . . ?
C6 W1 Si2 124.76(13) . . ?
C4 W1 Si2 132.85(12) . . ?
C3 W1 Si2 101.18(11) . . ?
C7 W1 Si2 97.38(12) . . ?
C2 W1 Si1 114.73(14) . . ?
C1 W1 Si1 78.10(14) . . ?
C5 W1 Si1 127.91(13) . . ?
C6 W1 Si1 155.53(13) . . ?
C4 W1 Si1 98.41(12) . . ?
C3 W1 Si1 98.70(11) . . ?
C7 W1 Si1 128.37(12) . . ?
Si2 W1 Si1 63.90(4) . . ?
O1 C1 W1 172.6(4) . . ?
O2 C2 W1 175.4(4) . . ?
C7 C3 C4 107.7(4) . . ?
C7 C3 C8 125.1(4) . . ?
C4 C3 C8 126.1(4) . . ?
C7 C3 W1 72.8(3) . . ?
C4 C3 W1 71.7(3) . . ?
C8 C3 W1 130.6(3) . . ?
C5 C4 C3 107.8(4) . . ?
C5 C4 C9 125.2(4) . . ?
C3 C4 C9 126.3(4) . . ?
C5 C4 W1 71.7(3) . . ?
C3 C4 W1 73.0(3) . . ?
C9 C4 W1 128.4(3) . . ?
C4 C5 C6 108.8(4) . . ?
C4 C5 C10 125.8(5) . . ?
C6 C5 C10 125.2(5) . . ?
C4 C5 W1 73.4(3) . . ?
C6 C5 W1 72.8(3) . . ?
C10 C5 W1 124.4(4) . . ?
C5 C6 C7 107.9(4) . . ?
C5 C6 C11 126.5(5) . . ?
C7 C6 C11 125.3(5) . . ?
C5 C6 W1 72.2(3) . . ?
C7 C6 W1 73.7(3) . . ?
C11 C6 W1 124.5(4) . . ?
C3 C7 C6 107.7(4) . . ?
C3 C7 C12 125.8(4) . . ?
C6 C7 C12 125.4(4) . . ?
C3 C7 W1 72.4(2) . . ?
C6 C7 W1 71.1(3) . . ?
C12 C7 W1 131.3(3) . . ?
O3 Si1 C13 100.3(2) . . ?
O3 Si1 C14 102.08(18) . . ?
C13 Si1 C14 105.0(2) . . ?
O3 Si1 W1 99.48(11) . . ?
C13 Si1 W1 118.82(17) . . ?
C14 Si1 W1 126.06(15) . . ?
O3 Si1 Si2 42.91(10) . . ?
C13 Si1 Si2 126.92(17) . . ?
C14 Si1 Si2 117.42(16) . . ?
W1 Si1 Si2 57.70(4) . . ?
O3 Si2 C18 103.28(19) . . ?
O3 Si2 C19 103.3(2) . . ?
C18 Si2 C19 103.3(2) . . ?
O3 Si2 W1 100.52(11) . . ?
C18 Si2 W1 120.24(16) . . ?
C19 Si2 W1 123.03(17) . . ?
O3 Si2 Si1 43.26(10) . . ?
C18 Si2 Si1 131.33(16) . . ?
C19 Si2 Si1 116.69(17) . . ?
W1 Si2 Si1 58.41(4) . . ?
C20 O3 Si2 134.9(3) . . ?
C20 O3 Si1 129.6(3) . . ?
Si2 O3 Si1 93.83(15) . . ?
C15 C14 C16 107.0(4) . . ?
C15 C14 C17 109.0(4) . . ?
C16 C14 C17 107.0(4) . . ?
C15 C14 Si1 108.0(3) . . ?
C16 C14 Si1 113.2(3) . . ?
C17 C14 Si1 112.6(3) . . ?
C21 C20 O3 110.7(4) . . ?
C21 C20 C23 112.1(4) . . ?
O3 C20 C23 110.7(4) . . ?
C22 C21 C20 173.9(5) . . ?
C30 C24 C29 126.5(11) . . ?
C30 C24 C25 118.6(11) . . ?
C29 C24 C25 114.8(8) . . ?
C26 C25 C24 117.4(8) . . ?
C25 C26 C27 126.3(8) . . ?
C28 C27 C26 112.6(10) . . ?
C29 C28 C27 128.6(12) . . ?
C28 C29 C24 120.2(9) . . ?

loop_
_geom_bond_atom_site_label_1
_geom_bond_atom_site_label_2
_geom_bond_distance
_geom_bond_site_symmetry_2
_geom_bond_publ_flag
W1 C2 1.945(5) . ?
W1 C1 1.950(5) . ?
W1 C5 2.351(4) . ?
W1 C6 2.358(5) . ?
W1 C4 2.372(5) . ?
W1 C3 2.389(4) . ?
W1 C7 2.393(4) . ?
W1 Si2 2.5047(12) . ?
W1 Si1 2.5241(12) . ?
C1 O1 1.162(6) . ?
C2 O2 1.168(6) . ?
C3 C7 1.428(6) . ?
C3 C4 1.441(6) . ?
C3 C8 1.503(6) . ?
C4 C5 1.416(7) . ?
C4 C9 1.497(6) . ?
C5 C6 1.417(7) . ?
C5 C10 1.503(7) . ?
C6 C7 1.436(7) . ?
C6 C11 1.503(7) . ?
C7 C12 1.507(6) . ?
Si1 O3 1.828(3) . ?
Si1 C13 1.878(5) . ?
Si1 C14 1.923(5) . ?
Si1 Si2 2.6610(17) . ?
Si2 O3 1.816(3) . ?
Si2 C18 1.872(5) . ?
Si2 C19 1.884(5) . ?
O3 C20 1.474(5) . ?
C14 C15 1.537(6) . ?
C14 C16 1.537(7) . ?
C14 C17 1.539(7) . ?
C20 C21 1.456(7) . ?
C20 C23 1.515(7) . ?
C21 C22 1.171(8) . ?
C24 C30 1.359(15) . ?
C24 C29 1.428(12) . ?
C24 C25 1.457(12) . ?
C25 C26 1.313(10) . ?
C26 C27 1.410(12) . ?
C27 C28 1.306(14) . ?
C28 C29 1.282(13) . ?

loop_
_geom_torsion_atom_site_label_1
_geom_torsion_atom_site_label_2
_geom_torsion_atom_site_label_3
_geom_torsion_atom_site_label_4
_geom_torsion
_geom_torsion_site_symmetry_1
_geom_torsion_site_symmetry_2
_geom_torsion_site_symmetry_3
_geom_torsion_site_symmetry_4
_geom_torsion_publ_flag
C7 C3 C4 C5 0.6(5) . . . . ?
C8 C3 C4 C5 168.8(4) . . . . ?
W1 C3 C4 C5 -63.8(3) . . . . ?
C7 C3 C4 C9 -170.1(4) . . . . ?
C8 C3 C4 C9 -1.9(8) . . . . ?
W1 C3 C4 C9 125.5(5) . . . . ?
C7 C3 C4 W1 64.4(3) . . . . ?
C8 C3 C4 W1 -127.4(5) . . . . ?
C3 C4 C5 C6 0.0(5) . . . . ?
C9 C4 C5 C6 170.8(4) . . . . ?
W1 C4 C5 C6 -64.7(3) . . . . ?
C3 C4 C5 C10 -174.7(5) . . . . ?
C9 C4 C5 C10 -3.8(8) . . . . ?
W1 C4 C5 C10 120.7(5) . . . . ?
C3 C4 C5 W1 64.6(3) . . . . ?
C9 C4 C5 W1 -124.5(5) . . . . ?
C4 C5 C6 C7 -0.6(5) . . . . ?
C10 C5 C6 C7 174.1(5) . . . . ?
W1 C5 C6 C7 -65.6(3) . . . . ?
C4 C5 C6 C11 -174.8(5) . . . . ?
C10 C5 C6 C11 -0.2(8) . . . . ?
W1 C5 C6 C11 120.1(5) . . . . ?
C4 C5 C6 W1 65.0(3) . . . . ?
C10 C5 C6 W1 -120.3(5) . . . . ?
C4 C3 C7 C6 -1.0(5) . . . . ?
C8 C3 C7 C6 -169.3(4) . . . . ?
W1 C3 C7 C6 62.7(3) . . . . ?
C4 C3 C7 C12 167.6(4) . . . . ?
C8 C3 C7 C12 -0.7(7) . . . . ?
W1 C3 C7 C12 -128.7(5) . . . . ?
C4 C3 C7 W1 -63.7(3) . . . . ?
C8 C3 C7 W1 127.9(4) . . . . ?
C5 C6 C7 C3 1.0(5) . . . . ?
C11 C6 C7 C3 175.3(5) . . . . ?
W1 C6 C7 C3 -63.6(3) . . . . ?
C5 C6 C7 C12 -167.7(4) . . . . ?
C11 C6 C7 C12 6.6(8) . . . . ?
W1 C6 C7 C12 127.7(5) . . . . ?
C5 C6 C7 W1 64.6(3) . . . . ?
C11 C6 C7 W1 -121.1(5) . . . . ?
C18 Si2 O3 C20 -27.8(5) . . . . ?
C19 Si2 O3 C20 79.6(5) . . . . ?
W1 Si2 O3 C20 -152.6(4) . . . . ?
Si1 Si2 O3 C20 -165.5(5) . . . . ?
C18 Si2 O3 Si1 137.67(19) . . . . ?
C19 Si2 O3 Si1 -114.9(2) . . . . ?
W1 Si2 O3 Si1 12.91(14) . . . . ?
C13 Si1 O3 C20 32.1(4) . . . . ?
C14 Si1 O3 C20 -75.8(4) . . . . ?
W1 Si1 O3 C20 153.9(4) . . . . ?
Si2 Si1 O3 C20 166.7(5) . . . . ?
C13 Si1 O3 Si2 -134.6(2) . . . . ?
C14 Si1 O3 Si2 117.48(19) . . . . ?
W1 Si1 O3 Si2 -12.77(14) . . . . ?
Si2 O3 C20 C21 68.1(6) . . . . ?
Si1 O3 C20 C21 -92.9(5) . . . . ?
Si2 O3 C20 C23 -56.8(6) . . . . ?
Si1 O3 C20 C23 142.1(4) . . . . ?
C30 C24 C25 C26 -176.7(11) . . . . ?
C29 C24 C25 C26 0.9(12) . . . . ?
C24 C25 C26 C27 -2.1(13) . . . . ?
C25 C26 C27 C28 0.9(15) . . . . ?
C26 C27 C28 C29 1.7(18) . . . . ?
C27 C28 C29 C24 -2.8(18) . . . . ?
C30 C24 C29 C28 178.7(13) . . . . ?
C25 C24 C29 C28 1.3(14) . . . . ?
